data_7050769
loop_
_publ_author_name
'\<St\<epni\<cka, Petr'

_publ_section_title
;
 Synthesis, characterization and diastereoselective coordination of a
 planarly chiral, hybrid ferrocene ligand,
 (Sp)-2-(diphenylphosphino)ferrocenecarboxylic acid
;
_journal_issue 5
_journal_name_full 'New Journal of Chemistry'
_journal_page_first 567
_journal_paper_doi 10.1039/b109495p
_journal_volume 26
_journal_year 2002
_chemical_formula_sum 'C30 H32 Fe N O4 P'
_chemical_formula_weight 557.39
_chemical_name_systematic
; 
? 
;
_space_group_IT_number 19
_symmetry_cell_setting orthorhombic
_symmetry_space_group_name_Hall 'P 2ac 2ab'
_symmetry_space_group_name_H-M 'P 21 21 21'
_atom_sites_solution_hydrogens mixed
_atom_sites_solution_primary direct
_atom_sites_solution_secondary difmap
_audit_creation_method SHELXL-97
_cell_angle_alpha 90.0
_cell_angle_beta 90.0
_cell_angle_gamma 90.0
_cell_formula_units_Z 4
_cell_length_a 8.5942(1)
_cell_length_b 16.0218(3)
_cell_length_c 19.5448(3)
_cell_measurement_reflns_used 30385
_cell_measurement_temperature 150.0
_cell_measurement_theta_max 27.1
_cell_measurement_theta_min 1.0
_cell_volume 2691.21(7)
_computing_cell_refinement 'HKL Scalepack (Otwinowski & Minor 1997)'
_computing_data_collection 'COLLECT (Nonius BV, 1997-2000)'
_computing_data_reduction 'HKL Denzo and Scalepack (Otwinowski & Minor 1997)'
_computing_structure_refinement 'SHELXL-97 (Sheldrick, 1997)'
_computing_structure_solution 'SIR-92 (Giacovazzo, 1994)'
_diffrn_ambient_temperature 150
_diffrn_detector_area_resol_mean 0.110
_diffrn_measured_fraction_theta_full 0.994
_diffrn_measured_fraction_theta_max 0.994
_diffrn_measurement_device_type 'Nonius Kappa CCD'
_diffrn_measurement_method
;
CCD
(rotation scans, rotation per image 1.8\% \w,
exposure per frame 81 s, 277 images collected)
;
_diffrn_radiation_monochromator graphite
_diffrn_radiation_source 'fine-focus sealed tube'
_diffrn_radiation_type MoK\a
_diffrn_radiation_wavelength 0.71073
_diffrn_reflns_av_R_equivalents 0.0000
_diffrn_reflns_av_sigmaI/netI 0.0346
_diffrn_reflns_limit_h_max 10
_diffrn_reflns_limit_h_min 0
_diffrn_reflns_limit_k_max 20
_diffrn_reflns_limit_k_min 0
_diffrn_reflns_limit_l_max 25
_diffrn_reflns_limit_l_min -24
_diffrn_reflns_number 5920
_diffrn_reflns_theta_full 27.13
_diffrn_reflns_theta_max 27.13
_diffrn_reflns_theta_min 3.16
_exptl_absorpt_coefficient_mu 0.656
_exptl_absorpt_correction_type none
_exptl_crystal_colour orange
_exptl_crystal_density_diffrn 1.376
_exptl_crystal_density_method 'not measured'
_exptl_crystal_description bar
_exptl_crystal_F_000 1168
_exptl_crystal_size_max 0.15
_exptl_crystal_size_mid 0.25
_exptl_crystal_size_min 0.33
_refine_diff_density_max 0.219
_refine_diff_density_min -0.362
_refine_diff_density_rms 0.054
_refine_ls_abs_structure_details 'Flack H D (1983), Acta Cryst. A39, 876-881'
_refine_ls_abs_structure_Flack -0.015(13)
_refine_ls_extinction_method none
_refine_ls_goodness_of_fit_ref 1.047
_refine_ls_hydrogen_treatment 'free isotropic refinement'
_refine_ls_matrix_type full
_refine_ls_number_parameters 462
_refine_ls_number_reflns 5920
_refine_ls_number_restraints 0
_refine_ls_restrained_S_all 1.047
_refine_ls_R_factor_all 0.0425
_refine_ls_R_factor_gt 0.0333
_refine_ls_shift/su_max 0.001
_refine_ls_shift/su_mean 0.000
_refine_ls_structure_factor_coef Fsqd
_refine_ls_weighting_details 'calc w=1/[\s^2^(Fo^2^)+(0.0309P)^2^+1.3860P] where P=(Fo^2^+2Fc^2^)/3'
_refine_ls_weighting_scheme calc
_refine_ls_wR_factor_gt 0.0702
_refine_ls_wR_factor_ref 0.0741
_reflns_number_gt 5314
_reflns_number_total 5920
_reflns_threshold_expression >2sigma(I)
_cod_data_source_file b109495p.txt
_cod_data_source_block amid
_cod_depositor_comments
;
The following automatic conversions were performed:

'_atom_sites_solution_hydrogens' value 'geom + difmap' was changed to
'mixed'.

Automatic conversion script
Id: cif_fix_values 6452 2018-10-05 10:23:21Z andrius 
;
_cod_original_sg_symbol_H-M P212121
_cod_database_code 7050769

loop_
_symmetry_equiv_pos_as_xyz
'x, y, z'
'-x+1/2, -y, z+1/2'
'x+1/2, -y+1/2, -z'
'-x, y+1/2, -z+1/2'

loop_
_atom_site_label
_atom_site_type_symbol
_atom_site_fract_x
_atom_site_fract_y
_atom_site_fract_z
_atom_site_U_iso_or_equiv
_atom_site_adp_type
_atom_site_occupancy
_atom_site_symmetry_multiplicity
_atom_site_calc_flag
_atom_site_refinement_flags
_atom_site_disorder_assembly
_atom_site_disorder_group
Fe Fe -0.29640(3) -0.137195(18) 0.615896(15) 0.01865(8) Uani 1 1 d . . .
P P 0.07849(7) -0.07423(4) 0.64527(3) 0.02073(13) Uani 1 1 d . . .
O1 O -0.36577(19) 0.09512(10) 0.60756(9) 0.0299(4) Uani 1 1 d . . .
O2 O -0.10555(19) 0.07616(10) 0.60101(8) 0.0256(4) Uani 1 1 d . . .
O3 O 0.1164(2) -0.06778(13) 0.57274(10) 0.0434(5) Uani 1 1 d . . .
O4 O 0.2513(2) 0.16021(12) 0.42016(10) 0.0431(5) Uani 1 1 d . . .
N N 0.1077(3) 0.08376(13) 0.49473(11) 0.0288(5) Uani 1 1 d . . .
H90 H 0.102(3) 0.0401(16) 0.5202(12) 0.016(6) Uiso 1 1 d . . .
C1 C -0.2502(3) -0.02462(13) 0.65833(11) 0.0198(5) Uani 1 1 d . . .
C2 C -0.1226(3) -0.08238(14) 0.67026(11) 0.0190(5) Uani 1 1 d . . .
C3 C -0.1864(3) -0.15105(14) 0.70866(11) 0.0212(5) Uani 1 1 d . . .
H3 H -0.137(3) -0.1978(18) 0.7219(14) 0.031(8) Uiso 1 1 d . . .
C4 C -0.3477(3) -0.13622(17) 0.71892(11) 0.0235(5) Uani 1 1 d . . .
H4 H -0.415(3) -0.1703(17) 0.7395(13) 0.027(7) Uiso 1 1 d . . .
C5 C -0.3873(3) -0.05917(15) 0.68835(12) 0.0225(5) Uani 1 1 d . . .
H5 H -0.489(3) -0.0333(16) 0.6850(12) 0.024(7) Uiso 1 1 d . . .
C6 C -0.2104(3) -0.16498(15) 0.52147(11) 0.0271(5) Uani 1 1 d . . .
H6 H -0.106(3) -0.1501(18) 0.5080(13) 0.031(7) Uiso 1 1 d . . .
C7 C -0.2503(3) -0.23926(15) 0.55645(13) 0.0306(6) Uani 1 1 d . . .
H7 H -0.179(4) -0.281(2) 0.5658(16) 0.049(9) Uiso 1 1 d . . .
C8 C -0.4106(3) -0.23630(15) 0.57281(13) 0.0293(6) Uani 1 1 d . . .
H8 H -0.469(3) -0.2785(18) 0.5975(14) 0.037(8) Uiso 1 1 d . . .
C9 C -0.4708(3) -0.15965(16) 0.54717(13) 0.0284(6) Uani 1 1 d . . .
H9 H -0.575(4) -0.1418(18) 0.5499(13) 0.033(7) Uiso 1 1 d . . .
C10 C -0.3476(3) -0.11641(16) 0.51535(12) 0.0260(6) Uani 1 1 d . . .
H10 H -0.353(3) -0.0668(17) 0.4963(14) 0.026(7) Uiso 1 1 d . . .
C11 C -0.2499(3) 0.05472(13) 0.61939(12) 0.0219(5) Uani 1 1 d . . .
C12 C 0.1516(3) 0.01057(14) 0.69719(12) 0.0225(5) Uani 1 1 d . . .
C13 C 0.0954(3) 0.02628(16) 0.76274(13) 0.0326(6) Uani 1 1 d . . .
H13 H 0.012(4) -0.0065(18) 0.7796(14) 0.037(8) Uiso 1 1 d . . .
C14 C 0.1585(4) 0.09056(18) 0.80163(15) 0.0387(7) Uani 1 1 d . . .
H14 H 0.122(4) 0.099(2) 0.8423(18) 0.051(10) Uiso 1 1 d . . .
C15 C 0.2779(3) 0.13930(16) 0.77489(14) 0.0342(6) Uani 1 1 d . . .
H15 H 0.325(4) 0.1853(19) 0.8054(15) 0.047(9) Uiso 1 1 d . . .
C16 C 0.3311(3) 0.12513(15) 0.70929(14) 0.0311(6) Uani 1 1 d . . .
H16 H 0.418(4) 0.1580(19) 0.6909(14) 0.042(8) Uiso 1 1 d . . .
C17 C 0.2680(3) 0.06092(14) 0.67046(13) 0.0252(5) Uani 1 1 d . . .
H17 H 0.309(3) 0.0485(15) 0.6220(13) 0.027(6) Uiso 1 1 d . . .
C18 C 0.1618(3) -0.16926(14) 0.67977(11) 0.0212(5) Uani 1 1 d . . .
C19 C 0.1716(3) -0.23767(14) 0.63571(12) 0.0248(5) Uani 1 1 d . . .
H19 H 0.141(4) -0.227(2) 0.5889(18) 0.056(10) Uiso 1 1 d . . .
C20 C 0.2278(3) -0.31371(15) 0.65920(12) 0.0290(5) Uani 1 1 d . . .
H20 H 0.234(3) -0.3628(16) 0.6306(12) 0.030(6) Uiso 1 1 d . . .
C21 C 0.2750(3) -0.32233(16) 0.72711(12) 0.0291(6) Uani 1 1 d . . .
H21 H 0.316(3) -0.3762(16) 0.7426(12) 0.025(6) Uiso 1 1 d . . .
C22 C 0.2666(3) -0.25453(16) 0.77098(13) 0.0292(6) Uani 1 1 d . . .
H22 H 0.302(4) -0.2571(17) 0.8167(15) 0.044(8) Uiso 1 1 d . . .
C23 C 0.2101(3) -0.17872(15) 0.74769(12) 0.0266(5) Uani 1 1 d . . .
H23 H 0.204(3) -0.1335(17) 0.7777(13) 0.031(7) Uiso 1 1 d . . .
C24 C -0.0819(4) 0.15503(15) 0.56487(14) 0.0325(6) Uani 1 1 d . . .
H24A H -0.002(3) 0.1832(17) 0.5907(13) 0.030(7) Uiso 1 1 d . . .
H24B H -0.178(4) 0.1878(18) 0.5649(14) 0.040(8) Uiso 1 1 d . . .
C25 C -0.0292(3) 0.13715(16) 0.49248(13) 0.0294(5) Uani 1 1 d . . .
H25 H 0.002(3) 0.1896(17) 0.4713(14) 0.034(7) Uiso 1 1 d . . .
C26 C -0.1616(3) 0.10216(19) 0.44752(14) 0.0395(7) Uani 1 1 d . . .
H26 H -0.212(4) 0.0603(19) 0.4752(15) 0.048(9) Uiso 1 1 d . . .
C27 C -0.1000(5) 0.0560(3) 0.3848(2) 0.0610(9) Uani 1 1 d . . .
H27A H -0.191(5) 0.041(2) 0.355(2) 0.074(11) Uiso 1 1 d . . .
H27B H -0.027(5) 0.003(3) 0.396(2) 0.089(13) Uiso 1 1 d . . .
H27C H -0.040(5) 0.093(3) 0.357(2) 0.077(13) Uiso 1 1 d . . .
C28 C -0.2704(5) 0.1722(3) 0.4272(2) 0.0625(10) Uani 1 1 d . . .
H28A H -0.308(5) 0.203(2) 0.469(2) 0.072(12) Uiso 1 1 d . . .
H28B H -0.350(5) 0.149(3) 0.393(2) 0.087(13) Uiso 1 1 d . . .
H28C H -0.209(4) 0.210(2) 0.4005(17) 0.056(10) Uiso 1 1 d . . .
C29 C 0.2378(3) 0.10037(15) 0.45847(13) 0.0305(6) Uani 1 1 d . . .
C30 C 0.3697(4) 0.0398(2) 0.46954(17) 0.0411(7) Uani 1 1 d . . .
H30A H 0.421(4) 0.023(2) 0.4255(17) 0.054(9) Uiso 1 1 d . . .
H30B H 0.337(4) -0.014(2) 0.4876(17) 0.054(10) Uiso 1 1 d . . .
H30C H 0.444(5) 0.067(2) 0.505(2) 0.076(12) Uiso 1 1 d . . .

loop_
_atom_site_aniso_label
_atom_site_aniso_U_11
_atom_site_aniso_U_22
_atom_site_aniso_U_33
_atom_site_aniso_U_23
_atom_site_aniso_U_13
_atom_site_aniso_U_12
Fe 0.01916(15) 0.01867(14) 0.01814(14) -0.00210(13) -0.00044(13) -0.00088(13)
P 0.0196(3) 0.0204(3) 0.0222(3) -0.0031(2) 0.0009(2) -0.0013(2)
O1 0.0270(9) 0.0258(9) 0.0368(10) 0.0040(8) 0.0014(8) 0.0050(7)
O2 0.0247(8) 0.0191(8) 0.0330(10) 0.0065(7) 0.0040(7) 0.0003(6)
O3 0.0472(12) 0.0419(11) 0.0411(11) 0.0035(9) 0.0011(10) -0.0021(10)
O4 0.0448(12) 0.0402(11) 0.0444(11) 0.0185(9) 0.0116(9) -0.0010(9)
N 0.0329(12) 0.0251(11) 0.0284(11) 0.0115(9) 0.0040(9) 0.0037(9)
C1 0.0200(12) 0.0201(10) 0.0194(10) -0.0032(8) -0.0002(9) -0.0003(9)
C2 0.0216(12) 0.0196(11) 0.0160(10) -0.0019(8) -0.0015(9) -0.0016(9)
C3 0.0244(12) 0.0201(12) 0.0190(10) 0.0005(9) -0.0019(9) -0.0034(10)
C4 0.0260(12) 0.0253(11) 0.0193(11) 0.0004(10) 0.0044(9) -0.0016(11)
C5 0.0207(13) 0.0245(12) 0.0224(12) -0.0047(9) 0.0020(10) 0.0004(10)
C6 0.0301(14) 0.0338(13) 0.0173(11) -0.0086(9) -0.0009(11) -0.0011(12)
C7 0.0414(17) 0.0238(12) 0.0266(13) -0.0094(10) -0.0062(11) 0.0036(11)
C8 0.0371(14) 0.0251(13) 0.0258(13) -0.0032(10) -0.0062(12) -0.0079(11)
C9 0.0245(14) 0.0348(14) 0.0258(13) -0.0035(10) -0.0089(10) -0.0031(11)
C10 0.0336(14) 0.0259(13) 0.0184(11) -0.0011(9) -0.0041(10) -0.0022(10)
C11 0.0246(12) 0.0205(10) 0.0205(10) -0.0037(9) 0.0009(10) 0.0000(9)
C12 0.0218(12) 0.0194(11) 0.0263(12) 0.0000(9) -0.0025(10) 0.0006(9)
C13 0.0363(16) 0.0265(13) 0.0350(15) -0.0072(11) 0.0064(13) -0.0083(12)
C14 0.0481(18) 0.0350(15) 0.0332(15) -0.0142(12) 0.0013(13) -0.0036(13)
C15 0.0361(14) 0.0224(11) 0.0441(14) -0.0074(11) -0.0108(12) -0.0010(13)
C16 0.0232(13) 0.0231(12) 0.0469(15) 0.0018(11) -0.0068(11) -0.0029(10)
C17 0.0191(12) 0.0241(11) 0.0325(13) 0.0020(10) -0.0025(10) 0.0005(9)
C18 0.0182(12) 0.0224(11) 0.0231(11) -0.0026(9) 0.0014(9) -0.0015(9)
C19 0.0253(13) 0.0264(12) 0.0225(12) -0.0011(9) -0.0014(9) 0.0017(10)
C20 0.0361(15) 0.0239(12) 0.0271(12) -0.0018(10) 0.0021(11) 0.0025(11)
C21 0.0301(14) 0.0280(13) 0.0292(13) 0.0062(10) -0.0005(11) 0.0039(11)
C22 0.0274(14) 0.0348(13) 0.0253(13) 0.0021(10) -0.0032(11) 0.0007(11)
C23 0.0240(12) 0.0307(12) 0.0250(12) -0.0059(10) -0.0009(11) 0.0002(11)
C24 0.0345(14) 0.0193(13) 0.0436(15) 0.0067(11) 0.0030(13) 0.0007(11)
C25 0.0282(13) 0.0245(12) 0.0354(13) 0.0104(12) 0.0009(10) 0.0015(11)
C26 0.0391(17) 0.0456(16) 0.0336(15) 0.0158(13) -0.0040(12) -0.0057(13)
C27 0.067(2) 0.078(3) 0.0387(17) -0.0021(19) -0.012(2) -0.005(2)
C28 0.043(2) 0.066(2) 0.079(3) 0.026(2) -0.017(2) 0.0026(18)
C29 0.0311(15) 0.0308(13) 0.0295(13) 0.0040(11) 0.0031(11) -0.0034(11)
C30 0.0381(17) 0.0462(18) 0.0391(17) 0.0055(14) 0.0092(14) 0.0084(14)

loop_
_atom_type_symbol
_atom_type_description
_atom_type_scat_dispersion_real
_atom_type_scat_dispersion_imag
_atom_type_scat_source
C C 0.0033 0.0016 'International Tables Vol C Tables 4.2.6.8 and 6.1.1.4'
H H 0.0000 0.0000 'International Tables Vol C Tables 4.2.6.8 and 6.1.1.4'
N N 0.0061 0.0033 'International Tables Vol C Tables 4.2.6.8 and 6.1.1.4'
O O 0.0106 0.0060 'International Tables Vol C Tables 4.2.6.8 and 6.1.1.4'
P P 0.1023 0.0942 'International Tables Vol C Tables 4.2.6.8 and 6.1.1.4'
Fe Fe 0.3463 0.8444 'International Tables Vol C Tables 4.2.6.8 and 6.1.1.4'

loop_
_geom_angle_atom_site_label_1
_geom_angle_atom_site_label_2
_geom_angle_atom_site_label_3
_geom_angle
_geom_angle_site_symmetry_1
_geom_angle_site_symmetry_3
_geom_angle_publ_flag
C1 Fe C2 41.98(9) . . ?
C1 Fe C6 119.64(10) . . ?
C2 Fe C6 107.54(10) . . ?
C1 Fe C10 106.94(10) . . ?
C2 Fe C10 126.25(10) . . ?
C6 Fe C10 40.70(10) . . ?
C1 Fe C5 41.10(9) . . ?
C2 Fe C5 69.78(9) . . ?
C6 Fe C5 154.14(10) . . ?
C10 Fe C5 119.00(10) . . ?
C1 Fe C7 155.13(11) . . ?
C2 Fe C7 120.03(10) . . ?
C6 Fe C7 40.56(10) . . ?
C10 Fe C7 67.99(10) . . ?
C5 Fe C7 163.09(10) . . ?
C1 Fe C9 124.73(10) . . ?
C2 Fe C9 163.38(10) . . ?
C6 Fe C9 68.45(11) . . ?
C10 Fe C9 40.37(10) . . ?
C5 Fe C9 106.41(10) . . ?
C7 Fe C9 68.16(11) . . ?
C1 Fe C8 162.42(10) . . ?
C2 Fe C8 154.45(10) . . ?
C6 Fe C8 68.40(11) . . ?
C10 Fe C8 68.11(10) . . ?
C5 Fe C8 125.17(11) . . ?
C7 Fe C8 40.44(11) . . ?
C9 Fe C8 40.72(10) . . ?
C1 Fe C3 69.20(9) . . ?
C2 Fe C3 41.24(9) . . ?
C6 Fe C3 127.46(10) . . ?
C10 Fe C3 164.90(10) . . ?
C5 Fe C3 68.34(10) . . ?
C7 Fe C3 109.01(10) . . ?
C9 Fe C3 153.77(10) . . ?
C8 Fe C3 119.94(10) . . ?
C1 Fe C4 68.60(10) . . ?
C2 Fe C4 69.09(9) . . ?
C6 Fe C4 164.60(10) . . ?
C10 Fe C4 153.27(9) . . ?
C5 Fe C4 40.27(10) . . ?
C7 Fe C4 127.05(11) . . ?
C9 Fe C4 119.10(10) . . ?
C8 Fe C4 107.77(11) . . ?
C3 Fe C4 40.34(10) . . ?
O3 P C2 118.91(11) . . ?
O3 P C12 114.50(12) . . ?
C2 P C12 103.62(11) . . ?
O3 P C18 109.44(12) . . ?
C2 P C18 102.56(10) . . ?
C12 P C18 106.57(10) . . ?
C11 O2 C24 118.75(19) . . ?
C29 N C25 122.5(2) . . ?
C5 C1 C2 108.04(19) . . ?
C5 C1 C11 123.0(2) . . ?
C2 C1 C11 128.87(19) . . ?
C5 C1 Fe 70.19(13) . . ?
C2 C1 Fe 69.30(12) . . ?
C11 C1 Fe 123.66(15) . . ?
C3 C2 C1 106.44(19) . . ?
C3 C2 P 124.20(17) . . ?
C1 C2 P 129.36(16) . . ?
C3 C2 Fe 70.28(13) . . ?
C1 C2 Fe 68.72(12) . . ?
P C2 Fe 126.50(11) . . ?
C4 C3 C2 108.5(2) . . ?
C4 C3 Fe 70.01(14) . . ?
C2 C3 Fe 68.48(12) . . ?
C5 C4 C3 108.8(2) . . ?
C5 C4 Fe 69.21(13) . . ?
C3 C4 Fe 69.65(13) . . ?
C4 C5 C1 108.3(2) . . ?
C4 C5 Fe 70.52(13) . . ?
C1 C5 Fe 68.72(13) . . ?
C7 C6 C10 107.5(2) . . ?
C7 C6 Fe 70.00(14) . . ?
C10 C6 Fe 69.80(14) . . ?
C8 C7 C6 108.5(2) . . ?
C8 C7 Fe 69.89(14) . . ?
C6 C7 Fe 69.44(13) . . ?
C7 C8 C9 107.7(2) . . ?
C7 C8 Fe 69.67(14) . . ?
C9 C8 Fe 69.53(14) . . ?
C10 C9 C8 107.8(2) . . ?
C10 C9 Fe 69.68(14) . . ?
C8 C9 Fe 69.75(14) . . ?
C9 C10 C6 108.5(2) . . ?
C9 C10 Fe 69.95(14) . . ?
C6 C10 Fe 69.50(13) . . ?
O1 C11 O2 125.1(2) . . ?
O1 C11 C1 123.8(2) . . ?
O2 C11 C1 111.11(18) . . ?
C17 C12 C13 119.4(2) . . ?
C17 C12 P 118.42(18) . . ?
C13 C12 P 122.13(19) . . ?
C14 C13 C12 120.1(3) . . ?
C13 C14 C15 119.9(3) . . ?
C16 C15 C14 120.0(2) . . ?
C15 C16 C17 120.0(2) . . ?
C12 C17 C16 120.4(2) . . ?
C19 C18 C23 118.8(2) . . ?
C19 C18 P 116.98(17) . . ?
C23 C18 P 124.13(17) . . ?
C20 C19 C18 120.4(2) . . ?
C19 C20 C21 120.2(2) . . ?
C22 C21 C20 119.7(2) . . ?
C23 C22 C21 120.1(2) . . ?
C22 C23 C18 120.7(2) . . ?
O2 C24 C25 109.2(2) . . ?
N C25 C24 109.0(2) . . ?
N C25 C26 113.6(2) . . ?
C24 C25 C26 112.4(2) . . ?
C28 C26 C27 111.2(3) . . ?
C28 C26 C25 109.6(3) . . ?
C27 C26 C25 112.2(3) . . ?
O4 C29 N 123.7(2) . . ?
O4 C29 C30 121.4(2) . . ?
N C29 C30 114.8(2) . . ?

loop_
_geom_bond_atom_site_label_1
_geom_bond_atom_site_label_2
_geom_bond_distance
_geom_bond_site_symmetry_2
_geom_bond_publ_flag
Fe C1 2.024(2) . ?
Fe C2 2.032(2) . ?
Fe C6 2.037(2) . ?
Fe C10 2.041(2) . ?
Fe C5 2.044(2) . ?
Fe C7 2.045(2) . ?
Fe C9 2.045(2) . ?
Fe C8 2.048(2) . ?
Fe C3 2.057(2) . ?
Fe C4 2.061(2) . ?
P O3 1.458(2) . ?
P C2 1.801(2) . ?
P C12 1.808(2) . ?
P C18 1.813(2) . ?
O1 C11 1.210(3) . ?
O2 C11 1.336(3) . ?
O2 C24 1.462(3) . ?
O4 C29 1.222(3) . ?
N C29 1.350(3) . ?
N C25 1.456(3) . ?
C1 C5 1.428(3) . ?
C1 C2 1.453(3) . ?
C1 C11 1.482(3) . ?
C2 C3 1.440(3) . ?
C3 C4 1.420(3) . ?
C4 C5 1.413(4) . ?
C6 C7 1.415(4) . ?
C6 C10 1.418(4) . ?
C7 C8 1.414(4) . ?
C8 C9 1.424(4) . ?
C9 C10 1.410(4) . ?
C12 C17 1.387(3) . ?
C12 C13 1.392(4) . ?
C13 C14 1.390(4) . ?
C14 C15 1.392(4) . ?
C15 C16 1.380(4) . ?
C16 C17 1.389(3) . ?
C18 C19 1.396(3) . ?
C18 C23 1.399(3) . ?
C19 C20 1.388(3) . ?
C20 C21 1.395(3) . ?
C21 C22 1.386(4) . ?
C22 C23 1.385(3) . ?
C24 C25 1.513(4) . ?
C25 C26 1.543(4) . ?
C26 C28 1.514(5) . ?
C26 C27 1.525(5) . ?
C29 C30 1.508(4) . ?
